data_9000086
loop_
_publ_author_name
'Evans, H. T.'
'McKnight, E. T.'

_publ_section_title
;
 New wurtzite polytypes from Joplin, Missouri
;
_journal_name_full 'American Mineralogist'
_journal_page_first 1210
_journal_page_last 1218
_journal_volume 44
_journal_year 1959
_chemical_formula_sum 'S Zn'
_chemical_name_mineral Wurtzite-8H
_space_group_IT_number 186
_symmetry_space_group_name_Hall 'P 6c -2c'
_symmetry_space_group_name_H-M 'P 63 m c'
_cell_angle_alpha 90
_cell_angle_beta 90
_cell_angle_gamma 120
_cell_length_a 3.82
_cell_length_b 3.82
_cell_length_c 24.96
_cell_formula_units_Z 8
_cell_volume 315.429
_database_code_amcsd 0000089
_exptl_crystal_density_diffrn 4.104
_cod_original_formula_sum 'Zn S'
_cod_database_code 9000086

loop_
_space_group_symop_operation_xyz
x,y,z
-x,-x+y,1/2+z
x-y,x,1/2+z
-y,-x,z
-y,x-y,z
x-y,-y,1/2+z
-x,-y,1/2+z
x,x-y,z
-x+y,-x,z
y,x,1/2+z
y,-x+y,1/2+z
-x+y,y,z

loop_
_atom_site_label
_atom_site_fract_x
_atom_site_fract_y
_atom_site_fract_z
Zn1 0.00000 0.00000 0.00000
Zn2 0.33333 0.66667 0.12500
Zn3 0.33333 0.66667 0.37500
Zn4 0.33333 0.66667 0.75000
S1 0.00000 0.00000 0.09380
S2 0.33333 0.66667 0.21880
S3 0.33333 0.66667 0.46880
S4 0.33333 0.66667 0.84380

loop_
_cod_related_entry_id
_cod_related_entry_database
_cod_related_entry_code
1 AMCSD 0000089
